data_4103673
loop_
_publ_author_name
'Jian-Rong Li'
'Andrey A. Yakovenko'
'Weigang Lu'
'Daren J. Timmons'
'Wenjuan Zhuang'
'Daqiang Yuan'
'Hong-Cai Zhou'

_publ_contact_author
; 
Hong-Cai Zhou
Department of Chemistry, Texas A&M University, 
PO Box 30012, College Station, TX 77842-3012, USA
;
_publ_contact_author_email zhou@mail.chem.tamu.edu
_publ_section_title
;
 Ligand Bridging-Angle-Driven Assembly of Molecular Architectures Based on
 Quadruply Bonded Mo-Mo Dimers
;
_journal_name_full 'Journal of the American Chemical Society'
_journal_page_first 17599
_journal_page_last 17610
_journal_paper_doi 10.1021/ja1080794
_journal_volume 132
_journal_year 2010
_chemical_formula_moiety 'C288 H144 Mo24 O120'
_chemical_formula_sum 'C288 H144 Mo24 O120'
_chemical_formula_weight 7826.59
_chemical_name_systematic
; 
 ? 
;
_space_group_IT_number 176
_symmetry_cell_setting hexagonal
_symmetry_space_group_name_Hall '-P 6c'
_symmetry_space_group_name_H-M 'P 63/m'
_atom_sites_solution_hydrogens geom
_atom_sites_solution_primary direct
_atom_sites_solution_secondary difmap
_audit_creation_method SHELXL-97
_cell_angle_alpha 90.00
_cell_angle_beta 90.00
_cell_angle_gamma 120.00
_cell_formula_units_Z 2
_cell_length_a 33.052(2)
_cell_length_b 33.052(2)
_cell_length_c 33.833(4)
_cell_measurement_reflns_used 9903
_cell_measurement_temperature 110(2)
_cell_measurement_theta_max 22.4905
_cell_measurement_theta_min 2.2177
_cell_volume 32009(5)
_computing_cell_refinement 'SAINT+ ver. (Bruker, 2001)'
_computing_data_collection 'APEX2  (Bruker, 2008)'
_computing_data_reduction 'SAINT+ ver. (Bruker, 2001)'
_computing_molecular_graphics 'SHELXTL (Sheldrick, 2008)'
_computing_publication_material 'SHELXTL (Sheldrick, 2008)'
_computing_structure_refinement 'SHELXTL (Sheldrick, 2008)'
_computing_structure_solution 'SHELXTL (Sheldrick, 2008)'
_diffrn_ambient_temperature 110(2)
_diffrn_measured_fraction_theta_full 0.995
_diffrn_measured_fraction_theta_max 0.995
_diffrn_measurement_device_type 'Bruker SMART APEX II CCD area detector'
_diffrn_measurement_method 'phi and omega scans'
_diffrn_radiation_monochromator graphite
_diffrn_radiation_source 'fine-focus sealed tube'
_diffrn_radiation_type MoK\a
_diffrn_radiation_wavelength 0.71073
_diffrn_reflns_av_R_equivalents 0.1639
_diffrn_reflns_av_sigmaI/netI 0.0916
_diffrn_reflns_limit_h_max 39
_diffrn_reflns_limit_h_min -39
_diffrn_reflns_limit_k_max 39
_diffrn_reflns_limit_k_min -39
_diffrn_reflns_limit_l_max 40
_diffrn_reflns_limit_l_min -40
_diffrn_reflns_number 308668
_diffrn_reflns_theta_full 25.00
_diffrn_reflns_theta_max 25.00
_diffrn_reflns_theta_min 1.72
_exptl_absorpt_coefficient_mu 0.495
_exptl_absorpt_correction_T_max 0.9249
_exptl_absorpt_correction_T_min 0.9161
_exptl_absorpt_correction_type multi-scan
_exptl_absorpt_process_details 'SADABS (Sheldrick, 2008)'
_exptl_crystal_colour dark-red
_exptl_crystal_density_diffrn 0.812
_exptl_crystal_density_meas ?
_exptl_crystal_density_method 'not measured'
_exptl_crystal_description block
_exptl_crystal_F_000 7680
_exptl_crystal_size_max 0.18
_exptl_crystal_size_mid 0.16
_exptl_crystal_size_min 0.16
_platon_squeeze_details
;
;
_refine_diff_density_max 1.312
_refine_diff_density_min -1.245
_refine_diff_density_rms 0.104
_refine_ls_extinction_method none
_refine_ls_goodness_of_fit_ref 1.018
_refine_ls_hydrogen_treatment constr
_refine_ls_matrix_type full
_refine_ls_number_parameters 491
_refine_ls_number_reflns 19068
_refine_ls_number_restraints 296
_refine_ls_restrained_S_all 1.012
_refine_ls_R_factor_all 0.1430
_refine_ls_R_factor_gt 0.0768
_refine_ls_shift/su_max 0.001
_refine_ls_shift/su_mean 0.000
_refine_ls_structure_factor_coef Fsqd
_refine_ls_weighting_details 'calc w=1/[\s^2^(Fo^2^)+(0.0300P)^2^+150.5000P] where P=(Fo^2^+2Fc^2^)/3'
_refine_ls_weighting_scheme calc
_refine_ls_wR_factor_gt 0.1507
_refine_ls_wR_factor_ref 0.1660
_reflns_number_gt 9896
_reflns_number_total 19068
_reflns_threshold_expression I>2\s(I)
_cod_data_source_file ja1080794_si_002_13.cif
_cod_data_source_block 4D
_cod_depositor_comments
;
The following automatic conversions were performed:

'_exptl_crystal_density_meas' value 'not measured' was changed to '?'
- the value is perceived as not measured.

Automatic conversion script
Id: cif_fix_values 3008 2015-01-20 13:52:24Z robertas 
;
_cod_database_code 4103673

loop_
_symmetry_equiv_pos_as_xyz
'x, y, z'
'-y, x-y, z'
'-x+y, -x, z'
'-x, -y, z+1/2'
'y, -x+y, z+1/2'
'x-y, x, z+1/2'
'-x, -y, -z'
'y, -x+y, -z'
'x-y, x, -z'
'x, y, -z-1/2'
'-y, x-y, -z-1/2'
'-x+y, -x, -z-1/2'

loop_
_atom_site_label
_atom_site_type_symbol
_atom_site_fract_x
_atom_site_fract_y
_atom_site_fract_z
_atom_site_U_iso_or_equiv
_atom_site_adp_type
_atom_site_occupancy
_atom_site_symmetry_multiplicity
_atom_site_calc_flag
_atom_site_refinement_flags
_atom_site_disorder_assembly
_atom_site_disorder_group
Mo1 Mo 0.60946(3) -0.02611(3) 0.2500 0.0403(2) Uani 1 2 d SD . .
Mo2 Mo 0.59810(3) -0.09552(3) 0.2500 0.0464(2) Uani 1 2 d SD . .
Mo3 Mo 0.96676(3) 0.27466(3) 0.2500 0.0556(3) Uani 1 2 d SD . .
Mo4 Mo 1.02532(3) 0.26391(3) 0.2500 0.0547(3) Uani 1 2 d SD . .
Mo5 Mo 0.74518(2) 0.19357(2) -0.010675(18) 0.04887(18) Uani 1 1 d D . .
Mo6 Mo 0.75988(2) 0.16600(2) -0.062083(19) 0.05109(19) Uani 1 1 d D . .
O1 O 0.9193(2) 0.2024(2) 0.2500 0.065(2) Uani 1 2 d S . .
O2 O 0.9796(2) 0.1912(2) 0.2500 0.070(2) Uani 1 2 d S . .
O3 O 0.6824(2) 0.0012(2) 0.2500 0.0458(17) Uani 1 2 d S . .
O4 O 0.6704(2) -0.0710(2) 0.2500 0.057(2) Uani 1 2 d S . .
O5 O 1.0494(2) 0.58706(19) 0.2500 0.0337(15) Uani 1 2 d S . .
O6 O 1.12283(18) 0.6475(2) 0.2500 0.0345(15) Uani 1 2 d S . .
O7 O 1.0111(2) 0.3467(2) 0.2500 0.058(2) Uani 1 2 d S . .
O8 O 1.0727(2) 0.3358(2) 0.2500 0.061(2) Uani 1 2 d S . .
O9 O 0.96382(15) 0.27218(16) 0.18843(15) 0.0652(7) Uani 1 1 d D . .
O10 O 1.02414(14) 0.26157(17) 0.18770(15) 0.0652(7) Uani 1 1 d D . .
O19 O 0.61166(16) -0.02388(13) 0.18824(14) 0.0583(6) Uani 1 1 d D . .
O20 O 0.60015(16) -0.09507(13) 0.18758(13) 0.0583(6) Uani 1 1 d D . .
C1 C 0.9370(4) 0.1750(4) 0.2500 0.0726(11) Uani 1 2 d S . .
C2 C 0.90395(16) 0.12397(13) 0.2500 0.0726(11) Uani 1 2 d SD . .
C3 C 0.92226(12) 0.09416(17) 0.2500 0.0726(11) Uani 1 2 d SD . .
H3A H 0.9551 0.1067 0.2500 0.087 Uiso 1 2 calc SR . .
C4 C 0.89246(13) 0.04605(17) 0.2500 0.0726(11) Uani 1 2 d SD . .
H4A H 0.9050 0.0257 0.2500 0.087 Uiso 1 2 calc SR . .
C5 C 0.84434(13) 0.02772(13) 0.2500 0.0726(11) Uani 1 2 d SD . .
C6 C 0.81453(16) -0.02039(12) 0.2500 0.0726(11) Uani 1 2 d SD . .
H6A H 0.8270 -0.0408 0.2500 0.087 Uiso 1 2 calc SR . .
C7 C 0.76642(15) -0.03870(13) 0.2500 0.0726(11) Uani 1 2 d SD . .
H7A H 0.7461 -0.0716 0.2500 0.087 Uiso 1 2 calc SR . .
C8 C 0.74812(12) -0.00889(18) 0.2500 0.0726(11) Uani 1 2 d SD . .
C9 C 0.77793(13) 0.03922(17) 0.2500 0.0726(11) Uani 1 2 d SD . .
H9A H 0.7654 0.0596 0.2500 0.087 Uiso 1 2 calc SR . .
C10 C 0.82604(13) 0.05753(13) 0.2500 0.0726(11) Uani 1 2 d SD . .
C11 C 0.85584(17) 0.10564(13) 0.2500 0.0726(11) Uani 1 2 d SD . .
H11A H 0.8433 0.1260 0.2500 0.087 Uiso 1 2 calc SR . .
C12 C 0.6973(4) -0.0279(4) 0.2500 0.0726(11) Uani 1 2 d S . .
C13 C 1.0939(3) 0.6041(3) 0.2500 0.035(2) Uani 1 2 d S . .
C14 C 1.11270(19) 0.57184(15) 0.2500 0.0762(13) Uani 1 2 d SD . .
C15 C 1.16074(18) 0.58967(12) 0.2500 0.0762(13) Uani 1 2 d SD . .
H15A H 1.1814 0.6225 0.2500 0.091 Uiso 1 2 calc SR . .
C16 C 1.17857(13) 0.55947(13) 0.2500 0.0762(13) Uani 1 2 d SD . .
H16A H 1.2114 0.5717 0.2500 0.091 Uiso 1 2 calc SR . .
C17 C 1.14838(12) 0.51142(12) 0.2500 0.0762(13) Uani 1 2 d SD . .
C18 C 1.16619(14) 0.48119(16) 0.2500 0.0762(13) Uani 1 2 d SD . .
H18A H 1.1990 0.4934 0.2500 0.091 Uiso 1 2 calc SR . .
C19 C 1.13597(19) 0.43316(15) 0.2500 0.0762(13) Uani 1 2 d SD . .
H19A H 1.1481 0.4125 0.2500 0.091 Uiso 1 2 calc SR . .
C20 C 1.08793(18) 0.41534(12) 0.2500 0.0762(13) Uani 1 2 d SD . .
C21 C 1.07012(13) 0.44557(13) 0.2500 0.0762(13) Uani 1 2 d SD . .
H21A H 1.0373 0.4334 0.2500 0.091 Uiso 1 2 calc SR . .
C22 C 1.10034(12) 0.49359(13) 0.2500 0.0762(13) Uani 1 2 d SD . .
C23 C 1.08251(14) 0.52380(16) 0.2500 0.0762(13) Uani 1 2 d SD . .
H23A H 1.0497 0.5116 0.2500 0.091 Uiso 1 2 calc SR . .
C24 C 1.0556(4) 0.3627(4) 0.2500 0.065(3) Uani 1 2 d S . .
O11 O 0.8026(4) 0.2008(4) 0.0181(6) 0.0652(7) Uani 0.55 1 d PD A 1
O12 O 0.8159(4) 0.1701(4) -0.0343(4) 0.0652(7) Uani 0.55 1 d PD A 1
C25 C 0.98814(12) 0.25778(10) 0.17200(9) 0.0652(7) Uani 0.55 1 d PD A 1
C26 C 0.97189(18) 0.23534(9) 0.13188(9) 0.0652(7) Uani 0.55 1 d PD A 1
C27 C 0.99669(17) 0.21664(16) 0.11385(14) 0.0652(7) Uani 0.55 1 d PD A 1
H27A H 1.0230 0.2182 0.1268 0.078 Uiso 0.55 1 calc PR A 1
C28 C 0.98305(16) 0.19563(19) 0.07694(15) 0.0652(7) Uani 0.55 1 d PD A 1
H28A H 1.0000 0.1829 0.0646 0.078 Uiso 0.55 1 calc PR A 1
C29 C 0.94460(14) 0.19330(14) 0.05803(11) 0.0652(7) Uani 0.55 1 d PD A 1
C30 C 0.93096(18) 0.17229(19) 0.02111(12) 0.0652(7) Uani 0.55 1 d PD A 1
H30A H 0.9479 0.1595 0.0088 0.078 Uiso 0.55 1 calc PR A 1
C31 C 0.89251(18) 0.16996(19) 0.00220(12) 0.0652(7) Uani 0.55 1 d PD A 1
H31A H 0.8832 0.1556 -0.0230 0.078 Uiso 0.55 1 calc PR A 1
C32 C 0.86769(15) 0.18866(19) 0.02022(16) 0.0652(7) Uani 0.55 1 d PD A 1
C33 C 0.88134(14) 0.20968(17) 0.05713(16) 0.0652(7) Uani 0.55 1 d PD A 1
H33A H 0.8644 0.2225 0.0694 0.078 Uiso 0.55 1 calc PR A 1
C34 C 0.91979(13) 0.21200(11) 0.07605(11) 0.0652(7) Uani 0.55 1 d PD A 1
C35 C 0.93344(17) 0.23302(11) 0.11296(11) 0.0652(7) Uani 0.55 1 d PD A 1
H35A H 0.9165 0.2458 0.1253 0.078 Uiso 0.55 1 calc PR A 1
C36 C 0.82586(19) 0.1864(3) 0.0000(3) 0.0652(7) Uani 0.55 1 d PD A 1
O11' O 0.8102(5) 0.2073(5) 0.0164(8) 0.0652(7) Uani 0.45 1 d PD A 2
O12' O 0.8283(4) 0.1802(5) -0.0365(5) 0.0652(7) Uani 0.45 1 d PD A 2
C25' C 0.99123(12) 0.26278(9) 0.17063(9) 0.0652(7) Uani 0.45 1 d PD A 2
C26' C 0.9863(2) 0.25218(9) 0.12692(10) 0.0652(7) Uani 0.45 1 d PD A 2
C27' C 1.02074(19) 0.25256(17) 0.10312(14) 0.0652(7) Uani 0.45 1 d PD A 2
H27B H 1.0500 0.2599 0.1142 0.078 Uiso 0.45 1 calc PR A 2
C28' C 1.01235(16) 0.2422(2) 0.06310(14) 0.0652(7) Uani 0.45 1 d PD A 2
H28B H 1.0359 0.2425 0.0468 0.078 Uiso 0.45 1 calc PR A 2
C29' C 0.96948(16) 0.23148(16) 0.04687(10) 0.0652(7) Uani 0.45 1 d PD A 2
C30' C 0.9611(2) 0.2211(2) 0.00685(11) 0.0652(7) Uani 0.45 1 d PD A 2
H30B H 0.9846 0.2214 -0.0094 0.078 Uiso 0.45 1 calc PR A 2
C31' C 0.9182(2) 0.2104(2) -0.00938(14) 0.0652(7) Uani 0.45 1 d PD A 2
H31B H 0.9125 0.2033 -0.0367 0.078 Uiso 0.45 1 calc PR A 2
C32' C 0.8837(2) 0.2100(2) 0.0144(2) 0.0652(7) Uani 0.45 1 d PD A 2
C33' C 0.89213(17) 0.22038(19) 0.0544(2) 0.0652(7) Uani 0.45 1 d PD A 2
H33B H 0.8686 0.2201 0.0707 0.078 Uiso 0.45 1 calc PR A 2
C34' C 0.93501(16) 0.23111(12) 0.07067(12) 0.0652(7) Uani 0.45 1 d PD A 2
C35' C 0.9434(2) 0.24147(12) 0.11069(12) 0.0652(7) Uani 0.45 1 d PD A 2
H35B H 0.9198 0.2412 0.1269 0.078 Uiso 0.45 1 calc PR A 2
C36' C 0.8370(2) 0.1984(3) -0.0029(4) 0.0652(7) Uani 0.45 1 d PD A 2
O13 O 0.7741(3) 0.2589(7) -0.0366(4) 0.0497(8) Uani 0.50 1 d PD A 1
O14 O 0.7891(3) 0.2289(5) -0.0907(4) 0.0497(8) Uani 0.50 1 d PD A 1
O15 O 0.8083(3) 0.4944(4) -0.0385(3) 0.0497(8) Uani 0.50 1 d PD A 1
O16 O 0.8367(3) 0.5383(3) -0.0914(3) 0.0497(8) Uani 0.50 1 d PD A 1
C37 C 0.78716(17) 0.2602(2) -0.0715(3) 0.0497(8) Uani 0.50 1 d PD A 1
C38 C 0.80270(9) 0.30534(18) -0.0934(2) 0.0497(8) Uani 0.50 1 d PD A 1
C39 C 0.81916(13) 0.31166(18) -0.1321(2) 0.0497(8) Uani 0.50 1 d PD A 1
H39A H 0.8209 0.2872 -0.1453 0.060 Uiso 0.50 1 calc PR A 1
C40 C 0.83315(18) 0.3538(2) -0.15131(17) 0.0497(8) Uani 0.50 1 d PD A 1
H40A H 0.8444 0.3581 -0.1777 0.060 Uiso 0.50 1 calc PR A 1
C41 C 0.83068(14) 0.38959(18) -0.13196(15) 0.0497(8) Uani 0.50 1 d PD A 1
C42 C 0.8447(2) 0.43172(19) -0.15121(17) 0.0497(8) Uani 0.50 1 d PD A 1
H42A H 0.8559 0.4360 -0.1776 0.060 Uiso 0.50 1 calc PR A 1
C43 C 0.84219(18) 0.46752(18) -0.1319(2) 0.0497(8) Uani 0.50 1 d PD A 1
H43A H 0.8518 0.4963 -0.1450 0.060 Uiso 0.50 1 calc PR A 1
C44 C 0.82573(16) 0.4612(2) -0.0932(2) 0.0497(8) Uani 0.50 1 d PD A 1
C45 C 0.81175(14) 0.4191(2) -0.07399(17) 0.0497(8) Uani 0.50 1 d PD A 1
H45A H 0.8005 0.4148 -0.0476 0.060 Uiso 0.50 1 calc PR A 1
C46 C 0.81422(10) 0.38327(19) -0.09334(15) 0.0497(8) Uani 0.50 1 d PD A 1
C47 C 0.80023(11) 0.3411(2) -0.07409(17) 0.0497(8) Uani 0.50 1 d PD A 1
H47A H 0.7890 0.3368 -0.0477 0.060 Uiso 0.50 1 calc PR A 1
C48 C 0.8235(2) 0.5008(2) -0.0731(3) 0.0497(8) Uani 0.50 1 d PD A 1
O13' O 0.7851(3) 0.2638(7) -0.0330(3) 0.0497(8) Uani 0.50 1 d PD A 2
O14' O 0.8010(4) 0.2370(4) -0.0853(4) 0.0497(8) Uani 0.50 1 d PD A 2
O15' O 0.8253(3) 0.5046(4) -0.0334(3) 0.0497(8) Uani 0.50 1 d PD A 2
O16' O 0.8552(3) 0.5487(3) -0.0867(3) 0.0497(8) Uani 0.50 1 d PD A 2
C37' C 0.80119(18) 0.2701(2) -0.0673(3) 0.0497(8) Uani 0.50 1 d PD A 2
C38' C 0.82082(9) 0.31715(18) -0.0872(2) 0.0497(8) Uani 0.50 1 d PD A 2
C39' C 0.84346(14) 0.32514(18) -0.1234(2) 0.0497(8) Uani 0.50 1 d PD A 2
H39B H 0.8466 0.3010 -0.1357 0.060 Uiso 0.50 1 calc PR A 2
C40' C 0.86150(17) 0.3685(2) -0.14163(17) 0.0497(8) Uani 0.50 1 d PD A 2
H40B H 0.8770 0.3739 -0.1664 0.060 Uiso 0.50 1 calc PR A 2
C41' C 0.85693(14) 0.40379(18) -0.12368(15) 0.0497(8) Uani 0.50 1 d PD A 2
C42' C 0.8750(2) 0.44710(19) -0.14193(17) 0.0497(8) Uani 0.50 1 d PD A 2
H42B H 0.8904 0.4526 -0.1667 0.060 Uiso 0.50 1 calc PR A 2
C43' C 0.87039(19) 0.48244(18) -0.1240(2) 0.0497(8) Uani 0.50 1 d PD A 2
H43B H 0.8827 0.5120 -0.1365 0.060 Uiso 0.50 1 calc PR A 2
C44' C 0.84777(17) 0.4745(2) -0.0878(2) 0.0497(8) Uani 0.50 1 d PD A 2
C45' C 0.82972(15) 0.4312(2) -0.06952(17) 0.0497(8) Uani 0.50 1 d PD A 2
H45B H 0.8143 0.4257 -0.0448 0.060 Uiso 0.50 1 calc PR A 2
C46' C 0.83430(11) 0.39581(19) -0.08747(15) 0.0497(8) Uani 0.50 1 d PD A 2
C47' C 0.81626(11) 0.3525(2) -0.06922(17) 0.0497(8) Uani 0.50 1 d PD A 2
H47B H 0.8008 0.3470 -0.0445 0.060 Uiso 0.50 1 calc PR A 2
C48' C 0.8421(2) 0.5120(3) -0.0674(3) 0.0497(8) Uani 0.50 1 d PD A 2
O17 O 0.7014(3) 0.1289(3) 0.0127(4) 0.0583(6) Uani 0.50 1 d PD A 1
O18 O 0.7154(3) 0.1003(4) -0.0404(3) 0.0583(6) Uani 0.50 1 d PD A 1
C49 C 0.69831(7) 0.09512(16) -0.0065(2) 0.0583(6) Uani 0.50 1 d PD A 1
C50 C 0.67353(8) 0.04652(16) 0.01085(18) 0.0583(6) Uani 0.50 1 d PD A 1
C51 C 0.65712(16) 0.0072(2) -0.01310(12) 0.0583(6) Uani 0.50 1 d PD A 1
H51A H 0.6614 0.0107 -0.0409 0.070 Uiso 0.50 1 calc PR A 1
C52 C 0.6344(2) -0.03711(17) 0.00367(9) 0.0583(6) Uani 0.50 1 d PD A 1
H52A H 0.6232 -0.0640 -0.0127 0.070 Uiso 0.50 1 calc PR A 1
C53 C 0.62816(16) -0.04217(14) 0.04438(9) 0.0583(6) Uani 0.50 1 d PD A 1
C54 C 0.6055(2) -0.08649(15) 0.06118(13) 0.0583(6) Uani 0.50 1 d PD A 1
H54A H 0.5943 -0.1134 0.0448 0.070 Uiso 0.50 1 calc PR A 1
C55 C 0.59921(19) -0.0915(2) 0.10187(14) 0.0583(6) Uani 0.50 1 d PD A 1
H55A H 0.5837 -0.1218 0.1133 0.070 Uiso 0.50 1 calc PR A 1
C56 C 0.61561(16) -0.0522(3) 0.12584(9) 0.0583(6) Uani 0.50 1 d PD A 1
C57 C 0.63829(13) -0.0079(2) 0.10903(10) 0.0583(6) Uani 0.50 1 d PD A 1
H57A H 0.6495 0.0189 0.1254 0.070 Uiso 0.50 1 calc PR A 1
C58 C 0.64457(10) -0.00287(15) 0.06833(11) 0.0583(6) Uani 0.50 1 d PD A 1
C59 C 0.66725(8) 0.04146(14) 0.05155(17) 0.0583(6) Uani 0.50 1 d PD A 1
H59A H 0.6785 0.0683 0.0679 0.070 Uiso 0.50 1 calc PR A 1
C60 C 0.60855(9) -0.05830(12) 0.17005(9) 0.0583(6) Uani 0.50 1 d PD A 1
O17' O 0.7147(3) 0.1255(3) 0.0161(3) 0.0583(6) Uani 0.50 1 d PD A 2
O18' O 0.7309(3) 0.0978(4) -0.0376(3) 0.0583(6) Uani 0.50 1 d PD A 2
C49' C 0.71559(7) 0.09367(17) -0.0031(2) 0.0583(6) Uani 0.50 1 d PD A 2
C50' C 0.69683(9) 0.04667(16) 0.01663(17) 0.0583(6) Uani 0.50 1 d PD A 2
C51' C 0.69621(16) 0.0102(2) -0.00431(12) 0.0583(6) Uani 0.50 1 d PD A 2
H51B H 0.7075 0.0150 -0.0307 0.070 Uiso 0.50 1 calc PR A 2
C52' C 0.6791(2) -0.03334(18) 0.01338(11) 0.0583(6) Uani 0.50 1 d PD A 2
H52B H 0.6786 -0.0583 -0.0009 0.070 Uiso 0.50 1 calc PR A 2
C53' C 0.66256(16) -0.04036(15) 0.05200(10) 0.0583(6) Uani 0.50 1 d PD A 2
C54' C 0.6454(2) -0.08387(16) 0.06968(13) 0.0583(6) Uani 0.50 1 d PD A 2
H54B H 0.6450 -0.1088 0.0554 0.070 Uiso 0.50 1 calc PR A 2
C55' C 0.62891(18) -0.0909(2) 0.10830(13) 0.0583(6) Uani 0.50 1 d PD A 2
H55B H 0.6172 -0.1206 0.1204 0.070 Uiso 0.50 1 calc PR A 2
C56' C 0.62954(11) -0.0544(2) 0.12923(8) 0.0583(6) Uani 0.50 1 d PD A 2
C57' C 0.64666(10) -0.0109(2) 0.11156(11) 0.0583(6) Uani 0.50 1 d PD A 2
H57B H 0.6471 0.0140 0.1259 0.070 Uiso 0.50 1 calc PR A 2
C58' C 0.66318(9) -0.00386(15) 0.07294(11) 0.0583(6) Uani 0.50 1 d PD A 2
C59' C 0.68032(9) 0.03965(14) 0.05525(16) 0.0583(6) Uani 0.50 1 d PD A 2
H59B H 0.6807 0.0646 0.0696 0.070 Uiso 0.50 1 calc PR A 2
C60' C 0.61288(10) -0.05673(12) 0.17113(8) 0.0583(6) Uani 0.50 1 d PD A 2
O1S O 0.6279(3) 0.05401(11) 0.2500 0.098(3) Uani 1 2 d SD . .
O2S O 0.5701(3) -0.17804(8) 0.2500 0.107(3) Uani 1 2 d SD . .
O3S O 0.9063(2) 0.2948(3) 0.2500 0.108(3) Uani 1 2 d SD . .
O4S O 1.0768(3) 0.2323(3) 0.2500 0.121(4) Uani 1 2 d SD . .
O5S O 0.7255(3) 0.2231(2) 0.04669(12) 0.111(2) Uani 1 1 d D A .
O6S O 0.7862(3) 0.1383(3) -0.11641(15) 0.146(3) Uani 1 1 d D . .

loop_
_atom_site_aniso_label
_atom_site_aniso_U_11
_atom_site_aniso_U_22
_atom_site_aniso_U_33
_atom_site_aniso_U_23
_atom_site_aniso_U_13
_atom_site_aniso_U_12
Mo1 0.0375(5) 0.0304(5) 0.0513(6) 0.000 0.000 0.0156(4)
Mo2 0.0378(5) 0.0306(5) 0.0686(7) 0.000 0.000 0.0155(4)
Mo3 0.0377(5) 0.0376(5) 0.0886(8) 0.000 0.000 0.0167(5)
Mo4 0.0346(5) 0.0376(5) 0.0900(8) 0.000 0.000 0.0166(5)
Mo5 0.0529(4) 0.0580(4) 0.0374(3) 0.0059(3) 0.0091(3) 0.0290(4)
Mo6 0.0570(4) 0.0607(4) 0.0403(4) 0.0074(3) 0.0128(3) 0.0330(4)
O1 0.035(4) 0.027(4) 0.128(7) 0.000 0.000 0.011(3)
O2 0.026(4) 0.035(4) 0.155(8) 0.000 0.000 0.020(3)
O3 0.031(4) 0.023(4) 0.079(5) 0.000 0.000 0.011(3)
O4 0.035(4) 0.016(3) 0.119(7) 0.000 0.000 0.013(3)
O5 0.035(4) 0.022(3) 0.034(4) 0.000 0.000 0.007(3)
O6 0.012(3) 0.035(4) 0.045(4) 0.000 0.000 0.003(3)
O7 0.025(4) 0.045(4) 0.111(6) 0.000 0.000 0.024(3)
O8 0.034(4) 0.041(4) 0.112(7) 0.000 0.000 0.023(4)
O9 0.0542(16) 0.0854(17) 0.0724(15) -0.0114(14) -0.0053(13) 0.0473(14)
O10 0.0542(16) 0.0854(17) 0.0724(15) -0.0114(14) -0.0053(13) 0.0473(14)
O19 0.0760(16) 0.0395(10) 0.0576(13) 0.0013(9) 0.0336(13) 0.0275(12)
O20 0.0760(16) 0.0395(10) 0.0576(13) 0.0013(9) 0.0336(13) 0.0275(12)
C1 0.0464(19) 0.0410(19) 0.132(3) 0.000 0.000 0.0234(17)
C2 0.0464(19) 0.0410(19) 0.132(3) 0.000 0.000 0.0234(17)
C3 0.0464(19) 0.0410(19) 0.132(3) 0.000 0.000 0.0234(17)
C4 0.0464(19) 0.0410(19) 0.132(3) 0.000 0.000 0.0234(17)
C5 0.0464(19) 0.0410(19) 0.132(3) 0.000 0.000 0.0234(17)
C6 0.0464(19) 0.0410(19) 0.132(3) 0.000 0.000 0.0234(17)
C7 0.0464(19) 0.0410(19) 0.132(3) 0.000 0.000 0.0234(17)
C8 0.0464(19) 0.0410(19) 0.132(3) 0.000 0.000 0.0234(17)
C9 0.0464(19) 0.0410(19) 0.132(3) 0.000 0.000 0.0234(17)
C10 0.0464(19) 0.0410(19) 0.132(3) 0.000 0.000 0.0234(17)
C11 0.0464(19) 0.0410(19) 0.132(3) 0.000 0.000 0.0234(17)
C12 0.0464(19) 0.0410(19) 0.132(3) 0.000 0.000 0.0234(17)
C13 0.030(6) 0.043(6) 0.013(5) 0.000 0.000 0.004(5)
C14 0.035(2) 0.040(2) 0.151(4) 0.000 0.000 0.0174(17)
C15 0.035(2) 0.040(2) 0.151(4) 0.000 0.000 0.0174(17)
C16 0.035(2) 0.040(2) 0.151(4) 0.000 0.000 0.0174(17)
C17 0.035(2) 0.040(2) 0.151(4) 0.000 0.000 0.0174(17)
C18 0.035(2) 0.040(2) 0.151(4) 0.000 0.000 0.0174(17)
C19 0.035(2) 0.040(2) 0.151(4) 0.000 0.000 0.0174(17)
C20 0.035(2) 0.040(2) 0.151(4) 0.000 0.000 0.0174(17)
C21 0.035(2) 0.040(2) 0.151(4) 0.000 0.000 0.0174(17)
C22 0.035(2) 0.040(2) 0.151(4) 0.000 0.000 0.0174(17)
C23 0.035(2) 0.040(2) 0.151(4) 0.000 0.000 0.0174(17)
C24 0.059(8) 0.048(7) 0.105(10) 0.000 0.000 0.038(7)
O11 0.0542(16) 0.0854(17) 0.0724(15) -0.0114(14) -0.0053(13) 0.0473(14)
O12 0.0542(16) 0.0854(17) 0.0724(15) -0.0114(14) -0.0053(13) 0.0473(14)
C25 0.0542(16) 0.0854(17) 0.0724(15) -0.0114(14) -0.0053(13) 0.0473(14)
C26 0.0542(16) 0.0854(17) 0.0724(15) -0.0114(14) -0.0053(13) 0.0473(14)
C27 0.0542(16) 0.0854(17) 0.0724(15) -0.0114(14) -0.0053(13) 0.0473(14)
C28 0.0542(16) 0.0854(17) 0.0724(15) -0.0114(14) -0.0053(13) 0.0473(14)
C29 0.0542(16) 0.0854(17) 0.0724(15) -0.0114(14) -0.0053(13) 0.0473(14)
C30 0.0542(16) 0.0854(17) 0.0724(15) -0.0114(14) -0.0053(13) 0.0473(14)
C31 0.0542(16) 0.0854(17) 0.0724(15) -0.0114(14) -0.0053(13) 0.0473(14)
C32 0.0542(16) 0.0854(17) 0.0724(15) -0.0114(14) -0.0053(13) 0.0473(14)
C33 0.0542(16) 0.0854(17) 0.0724(15) -0.0114(14) -0.0053(13) 0.0473(14)
C34 0.0542(16) 0.0854(17) 0.0724(15) -0.0114(14) -0.0053(13) 0.0473(14)
C35 0.0542(16) 0.0854(17) 0.0724(15) -0.0114(14) -0.0053(13) 0.0473(14)
C36 0.0542(16) 0.0854(17) 0.0724(15) -0.0114(14) -0.0053(13) 0.0473(14)
O11' 0.0542(16) 0.0854(17) 0.0724(15) -0.0114(14) -0.0053(13) 0.0473(14)
O12' 0.0542(16) 0.0854(17) 0.0724(15) -0.0114(14) -0.0053(13) 0.0473(14)
C25' 0.0542(16) 0.0854(17) 0.0724(15) -0.0114(14) -0.0053(13) 0.0473(14)
C26' 0.0542(16) 0.0854(17) 0.0724(15) -0.0114(14) -0.0053(13) 0.0473(14)
C27' 0.0542(16) 0.0854(17) 0.0724(15) -0.0114(14) -0.0053(13) 0.0473(14)
C28' 0.0542(16) 0.0854(17) 0.0724(15) -0.0114(14) -0.0053(13) 0.0473(14)
C29' 0.0542(16) 0.0854(17) 0.0724(15) -0.0114(14) -0.0053(13) 0.0473(14)
C30' 0.0542(16) 0.0854(17) 0.0724(15) -0.0114(14) -0.0053(13) 0.0473(14)
C31' 0.0542(16) 0.0854(17) 0.0724(15) -0.0114(14) -0.0053(13) 0.0473(14)
C32' 0.0542(16) 0.0854(17) 0.0724(15) -0.0114(14) -0.0053(13) 0.0473(14)
C33' 0.0542(16) 0.0854(17) 0.0724(15) -0.0114(14) -0.0053(13) 0.0473(14)
C34' 0.0542(16) 0.0854(17) 0.0724(15) -0.0114(14) -0.0053(13) 0.0473(14)
C35' 0.0542(16) 0.0854(17) 0.0724(15) -0.0114(14) -0.0053(13) 0.0473(14)
C36' 0.0542(16) 0.0854(17) 0.0724(15) -0.0114(14) -0.0053(13) 0.0473(14)
O13 0.060(2) 0.058(2) 0.0382(16) 0.0172(15) 0.0179(19) 0.034(2)
O14 0.060(2) 0.058(2) 0.0382(16) 0.0172(15) 0.0179(19) 0.034(2)
O15 0.060(2) 0.058(2) 0.0382(16) 0.0172(15) 0.0179(19) 0.034(2)
O16 0.060(2) 0.058(2) 0.0382(16) 0.0172(15) 0.0179(19) 0.034(2)
C37 0.060(2) 0.058(2) 0.0382(16) 0.0172(15) 0.0179(19) 0.034(2)
C38 0.060(2) 0.058(2) 0.0382(16) 0.0172(15) 0.0179(19) 0.034(2)
C39 0.060(2) 0.058(2) 0.0382(16) 0.0172(15) 0.0179(19) 0.034(2)
C40 0.060(2) 0.058(2) 0.0382(16) 0.0172(15) 0.0179(19) 0.034(2)
C41 0.060(2) 0.058(2) 0.0382(16) 0.0172(15) 0.0179(19) 0.034(2)
C42 0.060(2) 0.058(2) 0.0382(16) 0.0172(15) 0.0179(19) 0.034(2)
C43 0.060(2) 0.058(2) 0.0382(16) 0.0172(15) 0.0179(19) 0.034(2)
C44 0.060(2) 0.058(2) 0.0382(16) 0.0172(15) 0.0179(19) 0.034(2)
C45 0.060(2) 0.058(2) 0.0382(16) 0.0172(15) 0.0179(19) 0.034(2)
C46 0.060(2) 0.058(2) 0.0382(16) 0.0172(15) 0.0179(19) 0.034(2)
C47 0.060(2) 0.058(2) 0.0382(16) 0.0172(15) 0.0179(19) 0.034(2)
C48 0.060(2) 0.058(2) 0.0382(16) 0.0172(15) 0.0179(19) 0.034(2)
O13' 0.060(2) 0.058(2) 0.0382(16) 0.0172(15) 0.0179(19) 0.034(2)
O14' 0.060(2) 0.058(2) 0.0382(16) 0.0172(15) 0.0179(19) 0.034(2)
O15' 0.060(2) 0.058(2) 0.0382(16) 0.0172(15) 0.0179(19) 0.034(2)
O16' 0.060(2) 0.058(2) 0.0382(16) 0.0172(15) 0.0179(19) 0.034(2)
C37' 0.060(2) 0.058(2) 0.0382(16) 0.0172(15) 0.0179(19) 0.034(2)
C38' 0.060(2) 0.058(2) 0.0382(16) 0.0172(15) 0.0179(19) 0.034(2)
C39' 0.060(2) 0.058(2) 0.0382(16) 0.0172(15) 0.0179(19) 0.034(2)
C40' 0.060(2) 0.058(2) 0.0382(16) 0.0172(15) 0.0179(19) 0.034(2)
C41' 0.060(2) 0.058(2) 0.0382(16) 0.0172(15) 0.0179(19) 0.034(2)
C42' 0.060(2) 0.058(2) 0.0382(16) 0.0172(15) 0.0179(19) 0.034(2)
C43' 0.060(2) 0.058(2) 0.0382(16) 0.0172(15) 0.0179(19) 0.034(2)
C44' 0.060(2) 0.058(2) 0.0382(16) 0.0172(15) 0.0179(19) 0.034(2)
C45' 0.060(2) 0.058(2) 0.0382(16) 0.0172(15) 0.0179(19) 0.034(2)
C46' 0.060(2) 0.058(2) 0.0382(16) 0.0172(15) 0.0179(19) 0.034(2)
C47' 0.060(2) 0.058(2) 0.0382(16) 0.0172(15) 0.0179(19) 0.034(2)
C48' 0.060(2) 0.058(2) 0.0382(16) 0.0172(15) 0.0179(19) 0.034(2)
O17 0.0760(16) 0.0395(10) 0.0576(13) 0.0013(9) 0.0336(13) 0.0275(12)
O18 0.0760(16) 0.0395(10) 0.0576(13) 0.0013(9) 0.0336(13) 0.0275(12)
C49 0.0760(16) 0.0395(10) 0.0576(13) 0.0013(9) 0.0336(13) 0.0275(12)
C50 0.0760(16) 0.0395(10) 0.0576(13) 0.0013(9) 0.0336(13) 0.0275(12)
C51 0.0760(16) 0.0395(10) 0.0576(13) 0.0013(9) 0.0336(13) 0.0275(12)
C52 0.0760(16) 0.0395(10) 0.0576(13) 0.0013(9) 0.0336(13) 0.0275(12)
C53 0.0760(16) 0.0395(10) 0.0576(13) 0.0013(9) 0.0336(13) 0.0275(12)
C54 0.0760(16) 0.0395(10) 0.0576(13) 0.0013(9) 0.0336(13) 0.0275(12)
C55 0.0760(16) 0.0395(10) 0.0576(13) 0.0013(9) 0.0336(13) 0.0275(12)
C56 0.0760(16) 0.0395(10) 0.0576(13) 0.0013(9) 0.0336(13) 0.0275(12)
C57 0.0760(16) 0.0395(10) 0.0576(13) 0.0013(9) 0.0336(13) 0.0275(12)
C58 0.0760(16) 0.0395(10) 0.0576(13) 0.0013(9) 0.0336(13) 0.0275(12)
C59 0.0760(16) 0.0395(10) 0.0576(13) 0.0013(9) 0.0336(13) 0.0275(12)
C60 0.0760(16) 0.0395(10) 0.0576(13) 0.0013(9) 0.0336(13) 0.0275(12)
O17' 0.0760(16) 0.0395(10) 0.0576(13) 0.0013(9) 0.0336(13) 0.0275(12)
O18' 0.0760(16) 0.0395(10) 0.0576(13) 0.0013(9) 0.0336(13) 0.0275(12)
C49' 0.0760(16) 0.0395(10) 0.0576(13) 0.0013(9) 0.0336(13) 0.0275(12)
C50' 0.0760(16) 0.0395(10) 0.0576(13) 0.0013(9) 0.0336(13) 0.0275(12)
C51' 0.0760(16) 0.0395(10) 0.0576(13) 0.0013(9) 0.0336(13) 0.0275(12)
C52' 0.0760(16) 0.0395(10) 0.0576(13) 0.0013(9) 0.0336(13) 0.0275(12)
C53' 0.0760(16) 0.0395(10) 0.0576(13) 0.0013(9) 0.0336(13) 0.0275(12)
C54' 0.0760(16) 0.0395(10) 0.0576(13) 0.0013(9) 0.0336(13) 0.0275(12)
C55' 0.0760(16) 0.0395(10) 0.0576(13) 0.0013(9) 0.0336(13) 0.0275(12)
C56' 0.0760(16) 0.0395(10) 0.0576(13) 0.0013(9) 0.0336(13) 0.0275(12)
C57' 0.0760(16) 0.0395(10) 0.0576(13) 0.0013(9) 0.0336(13) 0.0275(12)
C58' 0.0760(16) 0.0395(10) 0.0576(13) 0.0013(9) 0.0336(13) 0.0275(12)
C59' 0.0760(16) 0.0395(10) 0.0576(13) 0.0013(9) 0.0336(13) 0.0275(12)
C60' 0.0760(16) 0.0395(10) 0.0576(13) 0.0013(9) 0.0336(13) 0.0275(12)
O1S 0.140(9) 0.076(6) 0.088(7) 0.000 0.000 0.061(6)
O2S 0.147(9) 0.083(7) 0.138(9) 0.000 0.000 0.092(7)
O3S 0.046(5) 0.090(7) 0.179(10) 0.000 0.000 0.026(5)
O4S 0.078(7) 0.081(7) 0.201(12) 0.000 0.000 0.037(6)
O5S 0.153(7) 0.125(6) 0.078(5) -0.018(4) -0.006(4) 0.088(5)
O6S 0.240(10) 0.191(8) 0.077(5) -0.017(5) -0.005(6) 0.161(8)

loop_
_atom_type_symbol
_atom_type_description
_atom_type_scat_dispersion_real
_atom_type_scat_dispersion_imag
_atom_type_scat_source
C C 0.0033 0.0016 'International Tables Vol C Tables 4.2.6.8 and 6.1.1.4'
H H 0.0000 0.0000 'International Tables Vol C Tables 4.2.6.8 and 6.1.1.4'
O O 0.0106 0.0060 'International Tables Vol C Tables 4.2.6.8 and 6.1.1.4'
Mo Mo -1.6832 0.6857 'International Tables Vol C Tables 4.2.6.8 and 6.1.1.4'

loop_
_geom_angle_atom_site_label_1
_geom_angle_atom_site_label_2
_geom_angle_atom_site_label_3
_geom_angle
_geom_angle_site_symmetry_1
_geom_angle_site_symmetry_3
O19 Mo1 O19 176.0(2) . 10_556
O19 Mo1 O5 91.50(13) . 3_665
O19 Mo1 O5 91.50(13) 10_556 3_665
O19 Mo1 O3 88.43(13) . .
O19 Mo1 O3 88.43(13) 10_556 .
O5 Mo1 O3 176.7(2) 3_665 .
O19 Mo1 Mo2 91.27(10) . .
O19 Mo1 Mo2 91.27(10) 10_556 .
O5 Mo1 Mo2 92.69(16) 3_665 .
O3 Mo1 Mo2 90.57(16) . .
O19 Mo1 O1S 88.63(10) . .
O19 Mo1 O1S 88.63(10) 10_556 .
O5 Mo1 O1S 91.3(3) 3_665 .
O3 Mo1 O1S 85.5(3) . .
Mo2 Mo1 O1S 176.0(2) . .
O4 Mo2 O20 88.34(13) . 10_556
O4 Mo2 O20 88.34(13) . .
O20 Mo2 O20 176.7(3) 10_556 .
O4 Mo2 O6 177.9(2) . 3_665
O20 Mo2 O6 91.65(13) 10_556 3_665
O20 Mo2 O6 91.65(13) . 3_665
O4 Mo2 Mo1 91.75(16) . .
O20 Mo2 Mo1 90.26(10) 10_556 .
O20 Mo2 Mo1 90.26(10) . .
O6 Mo2 Mo1 90.36(15) 3_665 .
O4 Mo2 O2S 99.0(3) . .
O20 Mo2 O2S 90.05(10) 10_556 .
O20 Mo2 O2S 90.05(10) . .
O6 Mo2 O2S 78.9(3) 3_665 .
Mo1 Mo2 O2S 169.3(2) . .
O7 Mo3 O9 92.14(13) . 10_556
O7 Mo3 O9 92.14(13) . .
O9 Mo3 O9 175.0(3) 10_556 .
O7 Mo3 O1 177.3(3) . .
O9 Mo3 O1 87.80(13) 10_556 .
O9 Mo3 O1 87.80(13) . .
O7 Mo3 Mo4 90.73(17) . .
O9 Mo3 Mo4 91.24(11) 10_556 .
O9 Mo3 Mo4 91.24(11) . .
O1 Mo3 Mo4 91.97(19) . .
O7 Mo3 O3S 83.7(3) . .
O9 Mo3 O3S 88.97(11) 10_556 .
O9 Mo3 O3S 88.97(11) . .
O1 Mo3 O3S 93.6(3) . .
Mo4 Mo3 O3S 174.4(2) . .
O8 Mo4 O2 178.0(2) . .
O8 Mo4 O10 91.80(14) . 10_556
O2 Mo4 O10 88.19(14) . 10_556
O8 Mo4 O10 91.80(14) . .
O2 Mo4 O10 88.19(14) . .
O10 Mo4 O10 176.3(3) 10_556 .
O8 Mo4 Mo3 92.12(18) . .
O2 Mo4 Mo3 89.88(17) . .
O10 Mo4 Mo3 90.26(11) 10_556 .
O10 Mo4 Mo3 90.26(11) . .
O8 Mo4 O4S 101.7(3) . .
O2 Mo4 O4S 76.3(3) . .
O10 Mo4 O4S 89.31(11) 10_556 .
O10 Mo4 O4S 89.32(11) . .
Mo3 Mo4 O4S 166.1(2) . .
O11 Mo5 O17 93.9(4) . .
O11 Mo5 O13 99.4(4) . .
O17 Mo5 O13 165.8(4) . .
O11 Mo5 O15' 168.9(5) . 3_665
O17 Mo5 O15' 75.1(3) . 3_665
O13 Mo5 O15' 91.4(3) . 3_665
O11 Mo5 Mo6 92.4(4) . .
O17 Mo5 Mo6 93.5(3) . .
O13 Mo5 Mo6 90.9(4) . .
O15' Mo5 Mo6 90.0(3) 3_665 .
O11 Mo5 O15 174.9(4) . 3_665
O17 Mo5 O15 88.9(3) . 3_665
O13 Mo5 O15 77.5(4) . 3_665
O15' Mo5 O15 14.0(3) 3_665 3_665
Mo6 Mo5 O15 91.6(3) . 3_665
O11 Mo5 O13' 90.6(4) . .
O17 Mo5 O13' 173.1(4) . .
O13 Mo5 O13' 8.9(5) . .
O15' Mo5 O13' 100.2(4) 3_665 .
Mo6 Mo5 O13' 91.5(4) . .
O15 Mo5 O13' 86.3(3) 3_665 .
O11 Mo5 O17' 80.9(4) . .
O17 Mo5 O17' 13.9(3) . .
O13 Mo5 O17' 179.7(4) . .
O15' Mo5 O17' 88.3(3) 3_665 .
Mo6 Mo5 O17' 89.1(2) . .
O15 Mo5 O17' 102.2(3) 3_665 .
O13' Mo5 O17' 171.5(4) . .
O11 Mo5 O11' 5.6(8) . .
O17 Mo5 O11' 99.4(5) . .
O13 Mo5 O11' 93.9(5) . .
O15' Mo5 O11' 174.5(5) 3_665 .
Mo6 Mo5 O11' 91.2(5) . .
O15 Mo5 O11' 171.0(4) 3_665 .
O13' Mo5 O11' 85.1(5) . .
O17' Mo5 O11' 86.4(5) . .
O11 Mo5 O5S 89.5(5) . .
O17 Mo5 O5S 85.3(3) . .
O13 Mo5 O5S 89.8(5) . .
O15' Mo5 O5S 87.9(3) 3_665 .
Mo6 Mo5 O5S 177.82(19) . .
O15 Mo5 O5S 86.5(3) 3_665 .
O13' Mo5 O5S 89.5(5) . .
O17' Mo5 O5S 90.2(3) . .
O11' Mo5 O5S 90.8(5) . .
O12 Mo6 O14 101.6(4) . .
O12 Mo6 O18 93.0(4) . .
O14 Mo6 O18 165.4(4) . .
O12 Mo6 O16' 166.3(4) . 3_665
O14 Mo6 O16' 91.9(4) . 3_665
O18 Mo6 O16' 73.5(4) . 3_665
O12 Mo6 O16 178.7(4) . 3_665
O14 Mo6 O16 77.3(4) . 3_665
O18 Mo6 O16 88.1(4) . 3_665
O16' Mo6 O16 15.0(4) 3_665 3_665
O12 Mo6 O18' 78.6(4) . .
O14 Mo6 O18' 174.2(4) . .
O18 Mo6 O18' 15.4(3) . .
O16' Mo6 O18' 87.7(3) 3_665 .
O16 Mo6 O18' 102.6(3) 3_665 .
O12 Mo6 Mo5 89.3(3) . .
O14 Mo6 Mo5 92.6(4) . .
O18 Mo6 Mo5 88.0(2) . .
O16' Mo6 Mo5 92.5(3) 3_665 .
O16 Mo6 Mo5 90.1(3) 3_665 .
O18' Mo6 Mo5 93.3(2) . .
O12 Mo6 O14' 92.2(4) . .
O14 Mo6 O14' 9.9(5) . .
O18 Mo6 O14' 174.1(4) . .
O16' Mo6 O14' 101.5(4) 3_665 .
O16 Mo6 O14' 86.6(3) 3_665 .
O18' Mo6 O14' 170.4(4) . .
Mo5 Mo6 O14' 89.2(4) . .
O12 Mo6 O12' 8.4(6) . .
O14 Mo6 O12' 93.2(5) . .
O18 Mo6 O12' 101.4(5) . .
O16' Mo6 O12' 173.6(5) 3_665 .
O16 Mo6 O12' 170.5(5) 3_665 .
O18' Mo6 O12' 86.8(4) . .
Mo5 Mo6 O12' 91.0(4) . .
O14' Mo6 O12' 83.9(5) . .
O12 Mo6 O6S 83.6(4) . .
O14 Mo6 O6S 87.0(4) . .
O18 Mo6 O6S 94.3(3) . .
O16' Mo6 O6S 94.9(3) 3_665 .
O16 Mo6 O6S 96.9(3) 3_665 .
O18' Mo6 O6S 87.2(3) . .
Mo5 Mo6 O6S 172.6(2) . .
O14' Mo6 O6S 89.1(4) . .
O12' Mo6 O6S 81.7(4) . .
C1 O1 Mo3 116.8(7) . .
C1 O2 Mo4 120.5(7) . .
C12 O3 Mo1 117.7(6) . .
C12 O4 Mo2 117.7(7) . .
C13 O5 Mo1 116.2(6) . 2_655
C13 O6 Mo2 117.5(6) . 2_655
C24 O7 Mo3 118.3(6) . .
C24 O8 Mo4 116.9(7) . .
C25' O9 Mo3 117.8(3) . .
C25 O9 Mo3 115.6(3) . .
C25' O10 Mo4 117.5(3) . .
C25 O10 Mo4 115.3(3) . .
C60' O19 Mo1 116.7(3) . .
C60 O19 Mo1 118.3(3) . .
C60' O20 Mo2 116.5(3) . .
C60 O20 Mo2 118.1(3) . .
O2 C1 O1 120.8(10) . .
O2 C1 C2 121.8(10) . .
O1 C1 C2 117.3(9) . .
C11 C2 C3 119.97 . .
C11 C2 C1 121.9(6) . .
C3 C2 C1 118.1(6) . .
C4 C3 C2 120.01 . .
C4 C3 H3A 120.0 . .
C2 C3 H3A 120.0 . .
C3 C4 C5 120.02 . .
C3 C4 H4A 120.0 . .
C5 C4 H4A 120.0 . .
C6 C5 C10 119.99 . .
C6 C5 C4 120.04 . .
C10 C5 C4 119.97 . .
C7 C6 C5 120.00 . .
C7 C6 H6A 120.0 . .
C5 C6 H6A 120.0 . .
C8 C7 C6 120.00 . .
C8 C7 H7A 120.0 . .
C6 C7 H7A 120.0 . .
C7 C8 C9 120.01 . .
C7 C8 C12 120.4(6) . .
C9 C8 C12 119.6(6) . .
C10 C9 C8 120.00 . .
C10 C9 H9A 120.0 . .
C8 C9 H9A 120.0 . .
C11 C10 C9 119.99 . .
C11 C10 C5 120.01 . .
C9 C10 C5 120.00 . .
C10 C11 C2 120.02 . .
C10 C11 H11A 120.0 . .
C2 C11 H11A 120.0 . .
O4 C12 O3 122.3(10) . .
O4 C12 C8 119.9(9) . .
O3 C12 C8 117.7(9) . .
O6 C13 O5 123.2(9) . .
O6 C13 C14 117.7(8) . .
O5 C13 C14 119.1(8) . .
C23 C14 C15 119.98 . .
C23 C14 C13 120.2(5) . .
C15 C14 C13 119.8(5) . .
C16 C15 C14 120.01 . .
C16 C15 H15A 120.0 . .
C14 C15 H15A 120.0 . .
C15 C16 C17 120.02 . .
C15 C16 H16A 120.0 . .
C17 C16 H16A 120.0 . .
C22 C17 C18 119.97 . .
C22 C17 C16 119.96 . .
C18 C17 C16 120.1(4) . .
C19 C18 C17 120.0 . .
C19 C18 H18A 120.0 . .
C17 C18 H18A 120.0 . .
C18 C19 C20 120.01 . .
C18 C19 H19A 120.0 . .
C20 C19 H19A 120.0 . .
C21 C20 C19 119.98 . .
C21 C20 C24 121.0(5) . .
C19 C20 C24 119.0(5) . .
C22 C21 C20 120.01 . .
C22 C21 H21A 120.0 . .
C20 C21 H21A 120.0 . .
C21 C22 C23 119.98 . .
C21 C22 C17 120.02 . .
C23 C22 C17 120.01 . .
C22 C23 C14 120.02 . .
C22 C23 H23A 120.0 . .
C14 C23 H23A 120.0 . .
O8 C24 O7 121.9(10) . .
O8 C24 C20 119.8(9) . .
O7 C24 C20 118.3(8) . .
C36 O11 Mo5 115.8(12) . .
C36 O12 Mo6 119.8(8) . .
O10 C25 O9 122.2(4) . .
O10 C25 C26 121.2(4) . .
O9 C25 C26 116.6(4) . .
C35 C26 C27 119.96(7) . .
C35 C26 C25 122.1(4) . .
C27 C26 C25 117.9(4) . .
C28 C27 C26 120.01(7) . .
C28 C27 H27A 120.0 . .
C26 C27 H27A 120.0 . .
C27 C28 C29 120.02(7) . .
C27 C28 H28A 120.0 . .
C29 C28 H28A 120.0 . .
C28 C29 C30 120.02(11) . .
C28 C29 C34 119.98(7) . .
C30 C29 C34 120.00(7) . .
C31 C30 C29 120.02(7) . .
C31 C30 H30A 120.0 . .
C29 C30 H30A 120.0 . .
C30 C31 C32 119.99(7) . .
C30 C31 H31A 120.0 . .
C32 C31 H31A 120.0 . .
C33 C32 C31 119.99(7) . .
C33 C32 C36 119.5(6) . .
C31 C32 C36 120.5(6) . .
C32 C33 C34 120.02(7) . .
C32 C33 H33A 120.0 . .
C34 C33 H33A 120.0 . .
C35 C34 C33 120.03(11) . .
C35 C34 C29 119.99(7) . .
C33 C34 C29 119.98(7) . .
C34 C35 C26 120.03(7) . .
C34 C35 H35A 120.0 . .
C26 C35 H35A 120.0 . .
O11 C36 O12 122.6(11) . .
O11 C36 C32 118.8(11) . .
O12 C36 C32 118.6(10) . .
C36' O11' Mo5 118.5(15) . .
C36' O12' Mo6 114.7(8) . .
O9 C25' O10 122.4(4) . .
O9 C25' C26' 121.5(5) . .
O10 C25' C26' 116.1(4) . .
C27' C26' C35' 120.00(7) . .
C27' C26' C25' 124.9(4) . .
C35' C26' C25' 115.1(4) . .
C28' C27' C26' 120.00(7) . .
C28' C27' H27B 120.0 . .
C26' C27' H27B 120.0 . .
C27' C28' C29' 120.01(7) . .
C27' C28' H28B 120.0 . .
C29' C28' H28B 120.0 . .
C28' C29' C34' 119.99(7) . .
C28' C29' C30' 120.01(11) . .
C34' C29' C30' 120.00(7) . .
C31' C30' C29' 120.00(7) . .
C31' C30' H30B 120.0 . .
C29' C30' H30B 120.0 . .
C30' C31' C32' 120.00(7) . .
C30' C31' H31B 120.0 . .
C32' C31' H31B 120.0 . .
C33' C32' C31' 120.00(7) . .
C33' C32' C36' 119.6(7) . .
C31' C32' C36' 120.4(7) . .
C32' C33' C34' 120.00(7) . .
C32' C33' H33B 120.0 . .
C34' C33' H33B 120.0 . .
C35' C34' C33' 120.00(11) . .
C35' C34' C29' 120.00(7) . .
C33' C34' C29' 120.00(7) . .
C34' C35' C26' 120.00(7) . .
C34' C35' H35B 120.0 . .
C26' C35' H35B 120.0 . .
O11' C36' O12' 124.6(13) . .
O11' C36' C32' 119.6(13) . .
O12' C36' C32' 115.8(11) . .
C37 O13 Mo5 114.0(11) . .
C37 O14 Mo6 113.6(9) . .
C48 O15 Mo5 116.5(8) . 2_655
C48 O16 Mo6 118.8(7) . 2_655
O13 C37 O14 128.6(12) . .
O13 C37 C38 116.0(10) . .
O14 C37 C38 115.4(10) . .
C47 C38 C39 119.98(7) . .
C47 C38 C37 118.3(6) . .
C39 C38 C37 121.7(6) . .
C40 C39 C38 120.01(7) . .
C40 C39 H39A 120.0 . .
C38 C39 H39A 120.0 . .
C39 C40 C41 120.02(7) . .
C39 C40 H40A 120.0 . .
C41 C40 H40A 120.0 . .
C40 C41 C42 120.04(11) . .
C40 C41 C46 119.98(7) . .
C42 C41 C46 119.98(7) . .
C43 C42 C41 120.02(7) . .
C43 C42 H42A 120.0 . .
C41 C42 H42A 120.0 . .
C42 C43 C44 120.00(7) . .
C42 C43 H43A 120.0 . .
C44 C43 H43A 120.0 . .
C45 C44 C43 119.98(7) . .
C45 C44 C48 121.5(5) . .
C43 C44 C48 118.5(5) . .
C46 C45 C44 120.02(7) . .
C46 C45 H45A 120.0 . .
C44 C45 H45A 120.0 . .
C45 C46 C47 120.01(11) . .
C45 C46 C41 119.99(7) . .
C47 C46 C41 120.00(7) . .
C38 C47 C46 120.01(7) . .
C38 C47 H47A 120.0 . .
C46 C47 H47A 120.0 . .
O15 C48 O16 122.9(9) . .
O15 C48 C44 117.5(8) . .
O16 C48 C44 119.6(8) . .
C37' O13' Mo5 119.1(11) . .
C37' O14' Mo6 119.5(9) . .
C48' O15' Mo5 117.5(8) . 2_655
C48' O16' Mo6 113.9(7) . 2_655
O13' C37' O14' 119.4(12) . .
O13' C37' C38' 120.9(11) . .
O14' C37' C38' 119.8(10) . .
C47' C38' C39' 119.98(7) . .
C47' C38' C37' 120.0(6) . .
C39' C38' C37' 120.1(6) . .
C40' C39' C38' 120.01(7) . .
C40' C39' H39B 120.0 . .
C38' C39' H39B 120.0 . .
C39' C40' C41' 120.02(7) . .
C39' C40' H40B 120.0 . .
C41' C40' H40B 120.0 . .
C40' C41' C42' 120.02(11) . .
C40' C41' C46' 119.98(7) . .
C42' C41' C46' 119.99(7) . .
C43' C42' C41' 120.02(7) . .
C43' C42' H42B 120.0 . .
C41' C42' H42B 120.0 . .
C42' C43' C44' 119.99(7) . .
C42' C43' H43B 120.0 . .
C44' C43' H43B 120.0 . .
C45' C44' C43' 119.99(7) . .
C45' C44' C48' 118.6(5) . .
C43' C44' C48' 121.4(5) . .
C44' C45' C46' 120.03(7) . .
C44' C45' H45B 120.0 . .
C46' C45' H45B 120.0 . .
C45' C46' C47' 120.04(11) . .
C45' C46' C41' 119.98(7) . .
C47' C46' C41' 119.99(7) . .
C38' C47' C46' 120.03(7) . .
C38' C47' H47B 120.0 . .
C46' C47' H47B 120.0 . .
O15' C48' O16' 125.2(9) . .
O15' C48' C44' 119.0(8) . .
O16' C48' C44' 115.8(8) . .
C49 O17 Mo5 115.5(7) . .
C49 O18 Mo6 120.5(7) . .
O17 C49 O18 121.6(8) . .
O17 C49 C50 120.4(7) . .
O18 C49 C50 118.0(7) . .
C59 C50 C51 119.98(7) . .
C59 C50 C49 118.8(5) . .
C51 C50 C49 121.2(5) . .
C52 C51 C50 119.99(7) . .
C52 C51 H51A 120.0 . .
C50 C51 H51A 120.0 . .
C51 C52 C53 120.03(7) . .
C51 C52 H52A 120.0 . .
C53 C52 H52A 120.0 . .
C54 C53 C52 120.08(11) . .
C54 C53 C58 119.94(7) . .
C52 C53 C58 119.99(7) . .
C55 C54 C53 120.05(7) . .
C55 C54 H54A 120.0 . .
C53 C54 H54A 120.0 . .
C54 C55 C56 120.04(7) . .
C54 C55 H55A 120.0 . .
C56 C55 H55A 120.0 . .
C57 C56 C55 119.90(7) . .
C57 C56 C60 120.7(4) . .
C55 C56 C60 119.4(4) . .
C58 C57 C56 120.07(7) . .
C58 C57 H57A 120.0 . .
C56 C57 H57A 120.0 . .
C57 C58 C59 120.03(11) . .
C57 C58 C53 120.01(7) . .
C59 C58 C53 119.96(7) . .
C50 C59 C58 120.05(7) . .
C50 C59 H59A 120.0 . .
C58 C59 H59A 120.0 . .
O19 C60 O20 121.8(4) . .
O19 C60 C56 115.4(4) . .
O20 C60 C56 122.8(4) . .
C49' O17' Mo5 117.6(7) . .
C49' O18' Mo6 114.9(7) . .
O17' C49' O18' 125.0(8) . .
O17' C49' C50' 117.7(8) . .
O18' C49' C50' 117.4(8) . .
C59' C50' C51' 119.98(7) . .
C59' C50' C49' 120.8(5) . .
C51' C50' C49' 119.2(5) . .
C52' C51' C50' 120.00(7) . .
C52' C51' H51B 120.0 . .
C50' C51' H51B 120.0 . .
C53' C52' C51' 120.02(7) . .
C53' C52' H52B 120.0 . .
C51' C52' H52B 120.0 . .
C54' C53' C52' 120.01(11) . .
C54' C53' C58' 120.01(7) . .
C52' C53' C58' 119.99(7) . .
C53' C54' C55' 120.01(7) . .
C53' C54' H54B 120.0 . .
C55' C54' H54B 120.0 . .
C56' C55' C54' 119.97(7) . .
C56' C55' H55B 120.0 . .
C54' C55' H55B 120.0 . .
C57' C56' C55' 120.05(7) . .
C57' C56' C60' 114.0(4) . .
C55' C56' C60' 126.0(4) . .
C56' C57' C58' 119.98(7) . .
C56' C57' H57B 120.0 . .
C58' C57' H57B 120.0 . .
C59' C58' C57' 120.02(11) . .
C59' C58' C53' 120.00(7) . .
C57' C58' C53' 119.98(7) . .
C58' C59' C50' 120.02(7) . .
C58' C59' H59B 120.0 . .
C50' C59' H59B 120.0 . .
O19 C60' O20 122.3(4) . .
O19 C60' C56' 124.1(4) . .
O20 C60' C56' 113.6(4) . .

loop_
_geom_bond_atom_site_label_1
_geom_bond_atom_site_label_2
_geom_bond_distance
_geom_bond_site_symmetry_2
Mo1 O19 2.091(5) .
Mo1 O19 2.091(5) 10_556
Mo1 O5 2.097(6) 3_665
Mo1 O3 2.108(6) .
Mo1 Mo2 2.1316(12) .
Mo1 O1S 2.401(4) .
Mo2 O4 2.105(6) .
Mo2 O20 2.113(4) 10_556
Mo2 O20 2.113(4) .
Mo2 O6 2.124(6) 3_665
Mo2 O2S 2.402(3) .
Mo3 O7 2.081(7) .
Mo3 O9 2.085(5) 10_556
Mo3 O9 2.085(5) .
Mo3 O1 2.103(6) .
Mo3 Mo4 2.1354(13) .
Mo3 O3S 2.401(10) .
Mo4 O8 2.093(7) .
Mo4 O2 2.105(7) .
Mo4 O10 2.109(5) 10_556
Mo4 O10 2.109(5) .
Mo4 O4S 2.402(11) .
Mo5 O11 2.038(18) .
Mo5 O17 2.049(11) .
Mo5 O13 2.068(18) .
Mo5 O15' 2.089(13) 3_665
Mo5 Mo6 2.1295(9) .
Mo5 O15 2.143(13) 3_665
Mo5 O13' 2.153(17) .
Mo5 O17' 2.153(11) .
Mo5 O11' 2.16(2) .
Mo5 O5S 2.403(10) .
Mo6 O12 2.020(12) .
Mo6 O14 2.045(15) .
Mo6 O18 2.055(10) .
Mo6 O16' 2.111(12) 3_665
Mo6 O16 2.128(12) 3_665
Mo6 O18' 2.128(11) .
Mo6 O14' 2.187(15) .
Mo6 O12' 2.241(14) .
Mo6 O6S 2.402(10) .
O1 C1 1.302(12) .
O2 C1 1.231(12) .
O3 C12 1.284(12) .
O4 C12 1.246(12) .
O5 C13 1.284(10) .
O5 Mo1 2.097(6) 2_655
O6 C13 1.266(10) .
O6 Mo2 2.124(6) 2_655
O7 C24 1.292(12) .
O8 C24 1.269(11) .
O9 C25' 1.2496(10) .
O9 C25 1.2508(10) .
O10 C25' 1.2500(10) .
O10 C25 1.2508(10) .
O19 C60' 1.2486(10) .
O19 C60 1.2514(10) .
O20 C60' 1.2489(10) .
O20 C60 1.2523(10) .
C1 C2 1.482(11) .
C2 C11 1.390(8) .
C2 C3 1.390(8) .
C3 C4 1.390(9) .
C3 H3A 0.9500 .
C4 C5 1.390(8) .
C4 H4A 0.9500 .
C5 C6 1.390(8) .
C5 C10 1.390(7) .
C6 C7 1.390(9) .
C6 H6A 0.9500 .
C7 C8 1.390(9) .
C7 H7A 0.9500 .
C8 C9 1.390(9) .
C8 C12 1.470(12) .
C9 C10 1.390(8) .
C9 H9A 0.9500 .
C10 C11 1.390(8) .
C11 H11A 0.9500 .
C13 C14 1.479(10) .
C14 C23 1.390(9) .
C14 C15 1.390(8) .
C15 C16 1.389(9) .
C15 H15A 0.9500 .
C16 C17 1.390(8) .
C16 H16A 0.9500 .
C17 C22 1.390(7) .
C17 C18 1.390(8) .
C18 C19 1.390(9) .
C18 H18A 0.9500 .
C19 C20 1.390(9) .
C19 H19A 0.9500 .
C20 C21 1.390(8) .
C20 C24 1.519(12) .
C21 C22 1.390(8) .
C21 H21A 0.9500 .
C22 C23 1.390(8) .
C23 H23A 0.9500 .
O11 C36 1.250(10) .
O12 C36 1.250(10) .
C25 C26 1.510(10) .
C26 C35 1.390(9) .
C26 C27 1.390(8) .
C27 C28 1.390(9) .
C27 H27A 0.9500 .
C28 C29 1.390(8) .
C28 H28A 0.9500 .
C29 C30 1.390(9) .
C29 C34 1.390(7) .
C30 C31 1.390(8) .
C30 H30A 0.9500 .
C31 C32 1.390(9) .
C31 H31A 0.9500 .
C32 C33 1.390(9) .
C32 C36 1.510(10) .
C33 C34 1.390(8) .
C33 H33A 0.9500 .
C34 C35 1.3902(9) .
C35 H35A 0.9500 .
O11' C36' 1.2502(10) .
O12' C36' 1.2503(10) .
C25' C26' 1.5096(10) .
C26' C27' 1.3901(9) .
C26' C35' 1.3902(8) .
C27' C28' 1.3901(9) .
C27' H27B 0.9500 .
C28' C29' 1.3902(8) .
C28' H28B 0.9500 .
C29' C34' 1.3903(8) .
C29' C30' 1.3902(9) .
C30' C31' 1.3901(9) .
C30' H30B 0.9500 .
C31' C32' 1.3902(9) .
C31' H31B 0.9500 .
C32' C33' 1.3901(9) .
C32' C36' 1.5101(10) .
C33' C34' 1.3902(8) .
C33' H33B 0.9500 .
C34' C35' 1.3901(9) .
C35' H35B 0.9500 .
O13 C37 1.2500(7) .
O14 C37 1.2502(7) .
O15 C48 1.2501(7) .
O15 Mo5 2.143(13) 2_655
O16 C48 1.2502(7) .
O16 Mo6 2.128(12) 2_655
C37 C38 1.5101(10) .
C38 C47 1.3901(9) .
C38 C39 1.3903(9) .
C39 C40 1.3900(9) .
C39 H39A 0.9500 .
C40 C41 1.3903(8) .
C40 H40A 0.9500 .
C41 C42 1.3903(8) .
C41 C46 1.3904(8) .
C42 C43 1.3900(9) .
C42 H42A 0.9500 .
C43 C44 1.3903(9) .
C43 H43A 0.9500 .
C44 C45 1.3902(9) .
C44 C48 1.5102(10) .
C45 C46 1.3901(8) .
C45 H45A 0.9500 .
C46 C47 1.3904(8) .
C47 H47A 0.9500 .
O13' C37' 1.2501(10) .
O14' C37' 1.2504(10) .
O15' C48' 1.2501(10) .
O15' Mo5 2.089(13) 2_655
O16' C48' 1.2503(10) .
O16' Mo6 2.111(12) 2_655
C37' C38' 1.5102(10) .
C38' C47' 1.3901(9) .
C38' C39' 1.3903(9) .
C39' C40' 1.3900(8) .
C39' H39B 0.9500 .
C40' C41' 1.3902(8) .
C40' H40B 0.9500 .
C41' C42' 1.3902(8) .
C41' C46' 1.3904(8) .
C42' C43' 1.3901(9) .
C42' H42B 0.9500 .
C43' C44' 1.3902(9) .
C43' H43B 0.9500 .
C44' C45' 1.3901(9) .
C44' C48' 1.5100(10) .
C45' C46' 1.3902(8) .
C45' H45B 0.9500 .
C46' C47' 1.3904(8) .
C47' H47B 0.9500 .
O17 C49 1.2501(10) .
O18 C49 1.2507(10) .
C49 C50 1.5103(10) .
C50 C59 1.3901(9) .
C50 C51 1.3904(9) .
C51 C52 1.3901(9) .
C51 H51A 0.9500 .
C52 C53 1.3903(9) .
C52 H52A 0.9500 .
C53 C54 1.3903(8) .
C53 C58 1.3905(8) .
C54 C55 1.3898(9) .
C54 H54A 0.9500 .
C55 C56 1.3907(9) .
C55 H55A 0.9500 .
C56 C57 1.3904(9) .
C56 C60 1.5117(10) .
C57 C58 1.3902(9) .
C57 H57A 0.9500 .
C58 C59 1.3903(8) .
C59 H59A 0.9500 .
O17' C49' 1.2503(10) .
O18' C49' 1.2504(10) .
C49' C50' 1.5101(10) .
C50' C59' 1.3902(9) .
C50' C51' 1.3902(9) .
C51' C52' 1.3901(9) .
C51' H51B 0.9500 .
C52' C53' 1.3901(9) .
C52' H52B 0.9500 .
C53' C54' 1.3901(8) .
C53' C58' 1.3904(7) .
C54' C55' 1.3901(9) .
C54' H54B 0.9500 .
C55' C56' 1.3900(9) .
C55' H55B 0.9500 .
C56' C57' 1.3899(9) .
C56' C60' 1.5087(10) .
C57' C58' 1.3903(9) .
C57' H57B 0.9500 .
C58' C59' 1.3901(8) .
C59' H59B 0.9500 .

loop_
_platon_squeeze_void_nr
_platon_squeeze_void_average_x
_platon_squeeze_void_average_y
_platon_squeeze_void_average_z
_platon_squeeze_void_volume
_platon_squeeze_void_count_electrons
_platon_squeeze_void_content
1 -0.008 -0.013 -0.001 19658 5959 ' '
